data_2013098
loop_
_publ_author_name
'Zhang, Guohong'
'Wei, Yongge'
'Wang, Ping'
'Guo, Hongyou'

_publ_section_title
;A novel one-dimensional coordination polymer,
 <i>catena</i>-poly[[diaquacobalt(II)]-\m-(2,2'-bipyridyl-3,3'-dicarboxylato-\k^4^<i>N</i>,<i>N</i>':<i>O</i>,<i>O</i>')]
;
_journal_issue 12
_journal_name_full 'Acta Crystallographica Section C'
_journal_page_first m605
_journal_page_last m607
_journal_paper_doi 10.1107/S010827010202019X
_journal_volume 58
_journal_year 2002
_chemical_formula_iupac '[Co (C12 H6 N2 O4) (H2 O)2]'
_chemical_formula_moiety 'C12 H10 Co N2 O6'
_chemical_formula_sum 'C12 H10 Co N2 O6'
_chemical_formula_weight 337.15
_chemical_name_systematic
;
catena-poly-[[diaquacobalt(II)]-\m-(2,2'-bipyridyl-3,3'-dicarboxylato-
\k^4^N,N':O,O')]
;
_space_group_IT_number 15
_symmetry_cell_setting monoclinic
_symmetry_space_group_name_Hall '-C 2yc'
_symmetry_space_group_name_H-M 'C 1 2/c 1'
_atom_sites_solution_hydrogens difmap
_atom_sites_solution_primary patt
_atom_sites_solution_secondary difmap
_audit_creation_method SHELXL97
_cell_angle_alpha 90
_cell_angle_beta 100.92(3)
_cell_angle_gamma 90
_cell_formula_units_Z 4
_cell_length_a 11.373(2)
_cell_length_b 7.8632(16)
_cell_length_c 13.162(3)
_cell_measurement_reflns_used 1437
_cell_measurement_temperature 293(2)
_cell_measurement_theta_max 31.22
_cell_measurement_theta_min 3.15
_cell_volume 1155.7(4)
_computing_cell_refinement SMART
_computing_data_collection 'SMART (Bruker, 1997-2000)'
_computing_data_reduction 'SAINT (Siemens, 1995)'
_computing_molecular_graphics 'XP (Siemens, 1990)'
_computing_publication_material SHELXL97
_computing_structure_refinement 'SHELXL97 (Sheldrick, 1997)'
_computing_structure_solution 'SHELXS97 (Sheldrick, 1997)'
_diffrn_ambient_temperature 293(2)
_diffrn_detector_area_resol_mean '15 x 15 microns'
_diffrn_measured_fraction_theta_full 0.442
_diffrn_measured_fraction_theta_max 0.442
_diffrn_measurement_device_type 'Make Model CCD area-detector'
_diffrn_measurement_method '\f and \w'
_diffrn_radiation_monochromator graphite
_diffrn_radiation_source 'fine-focus sealed tube'
_diffrn_radiation_type 'MoK\a '
_diffrn_radiation_wavelength 0.71073
_diffrn_reflns_av_R_equivalents 0.046
_diffrn_reflns_av_sigmaI/netI 0.069
_diffrn_reflns_limit_h_max 17
_diffrn_reflns_limit_h_min -17
_diffrn_reflns_limit_k_max 11
_diffrn_reflns_limit_k_min -7
_diffrn_reflns_limit_l_max 19
_diffrn_reflns_limit_l_min -20
_diffrn_reflns_number 5330
_diffrn_reflns_theta_full 33.48
_diffrn_reflns_theta_max 33.49
_diffrn_reflns_theta_min 3.15
_diffrn_standards_decay_% 0
_diffrn_standards_interval_time 0
_diffrn_standards_number 0
_exptl_absorpt_coefficient_mu 1.519
_exptl_absorpt_correction_T_max 0.927
_exptl_absorpt_correction_T_min 0.764
_exptl_absorpt_correction_type empirical
_exptl_absorpt_process_details '(SADABS; Sheldrick 1996)'
_exptl_crystal_colour orange
_exptl_crystal_density_diffrn 1.938
_exptl_crystal_density_meas ?
_exptl_crystal_density_method 'not measured'
_exptl_crystal_description sheet
_exptl_crystal_F_000 684
_exptl_crystal_size_max 0.2
_exptl_crystal_size_mid 0.1
_exptl_crystal_size_min 0.05
_refine_diff_density_max 0.69
_refine_diff_density_min -0.40
_refine_ls_extinction_method none
_refine_ls_goodness_of_fit_ref 1.037
_refine_ls_hydrogen_treatment constr
_refine_ls_matrix_type full
_refine_ls_number_parameters 96
_refine_ls_number_reflns 2133
_refine_ls_number_restraints 2
_refine_ls_restrained_S_all 1.038
_refine_ls_R_factor_all 0.080
_refine_ls_R_factor_gt 0.054
_refine_ls_shift/su_max <0.001
_refine_ls_shift/su_mean 0.000
_refine_ls_structure_factor_coef Fsqd
_refine_ls_weighting_details 'calc w = 1/[\s^2^(Fo^2^)+(0.0624P)^2^+0.0074P] where P=(Fo^2^+2Fc^2^)/3'
_refine_ls_weighting_scheme calc
_refine_ls_wR_factor_gt 0.121
_refine_ls_wR_factor_ref 0.132
_reflns_number_gt 1563
_reflns_number_total 2133
_reflns_threshold_expression I>2\s(I)
_cod_data_source_file ta1395.cif
_cod_data_source_block I
_cod_depositor_comments
;
The following automatic conversions were performed:

'_exptl_crystal_density_meas' value 'not measured' was changed to '?'
- the value is perceived as not measured.

Automatic conversion script
Id: cif_fix_values 3008 2015-01-20 13:52:24Z robertas 
;
_cod_original_cell_volume 1155.8(4)
_cod_original_sg_symbol_H-M 'C 2/c'
_cod_database_code 2013098
_cod_database_fobs_code 2013098

loop_
_symmetry_equiv_pos_as_xyz
'x, y, z'
'-x, y, -z+1/2'
'x+1/2, y+1/2, z'
'-x+1/2, y+1/2, -z+1/2'
'-x, -y, -z'
'x, -y, z-1/2'
'-x+1/2, -y+1/2, -z'
'x+1/2, -y+1/2, z-1/2'

loop_
_atom_site_label
_atom_site_fract_x
_atom_site_fract_y
_atom_site_fract_z
_atom_site_U_iso_or_equiv
_atom_site_adp_type
_atom_site_calc_flag
_atom_site_refinement_flags
_atom_site_occupancy
_atom_site_disorder_assembly
_atom_site_disorder_group
_atom_site_type_symbol
Co 0.0000 0.70340(7) 0.2500 0.01833(16) Uani d S 1 . . Co
O1 -0.03905(17) 1.5087(2) 0.13819(15) 0.0217(4) Uani d . 1 . . O
O2 0.13384(17) 1.3653(3) 0.17289(16) 0.0252(4) Uani d . 1 . . O
O3 -0.17466(17) 0.6908(3) 0.28347(16) 0.0258(4) Uani d D 1 . . O
H1 -0.2314 0.7276 0.2450 0.031 Uiso d D 1 . . H
H2 -0.1760 0.5889 0.2943 0.031 Uiso d D 1 . . H
N -0.06589(19) 0.9130(3) 0.15830(17) 0.0181(4) Uani d . 1 . . N
C1 -0.0290(2) 1.0679(3) 0.19373(18) 0.0147(5) Uani d . 1 . . C
C2 -0.0425(2) 1.2080(3) 0.12723(19) 0.0157(4) Uani d . 1 . . C
C3 -0.1105(2) 1.1878(4) 0.0281(2) 0.0203(5) Uani d . 1 . . C
H3 -0.1250 1.2807 -0.0162 0.024 Uiso calc R 1 . . H
C4 -0.1562(2) 1.0300(4) -0.0043(2) 0.0224(5) Uani d . 1 . . C
H4 -0.2051 1.0159 -0.0688 0.027 Uiso calc R 1 . . H
C5 -0.1275(2) 0.8947(4) 0.0615(2) 0.0216(5) Uani d . 1 . . C
H5 -0.1515 0.7863 0.0381 0.026 Uiso calc R 1 . . H
C6 0.0224(2) 1.3746(3) 0.14944(18) 0.0174(5) Uani d . 1 . . C

loop_
_atom_site_aniso_label
_atom_site_aniso_U_11
_atom_site_aniso_U_22
_atom_site_aniso_U_33
_atom_site_aniso_U_12
_atom_site_aniso_U_13
_atom_site_aniso_U_23
Co 0.0193(3) 0.0105(2) 0.0242(3) 0.000 0.00149(18) 0.000
O1 0.0247(9) 0.0127(9) 0.0256(10) 0.0034(7) -0.0003(7) -0.0004(8)
O2 0.0193(9) 0.0164(10) 0.0381(11) 0.0010(8) 0.0006(8) 0.0004(9)
O3 0.0210(9) 0.0188(10) 0.0374(12) 0.0024(8) 0.0048(8) 0.0059(9)
N 0.0188(10) 0.0114(10) 0.0230(11) -0.0009(8) 0.0013(8) -0.0021(9)
C1 0.0154(11) 0.0111(11) 0.0175(11) 0.0006(8) 0.0030(8) -0.0034(9)
C2 0.0173(10) 0.0103(10) 0.0194(11) 0.0015(9) 0.0029(8) -0.0009(10)
C3 0.0243(12) 0.0170(12) 0.0180(12) 0.0028(10) -0.0004(9) 0.0034(10)
C4 0.0213(12) 0.0238(14) 0.0204(12) -0.0010(11) -0.0009(9) -0.0027(11)
C5 0.0216(12) 0.0160(12) 0.0257(13) -0.0029(10) 0.0008(10) -0.0038(11)
C6 0.0245(12) 0.0140(12) 0.0135(10) -0.0017(10) 0.0026(9) 0.0002(9)

loop_
_atom_type_symbol
_atom_type_description
_atom_type_scat_dispersion_real
_atom_type_scat_dispersion_imag
_atom_type_scat_source
C C 0.0033 0.0016 'International Tables Vol C Tables 4.2.6.8 and 6.1.1.4'
H H 0.0000 0.0000 'International Tables Vol C Tables 4.2.6.8 and 6.1.1.4'
N N 0.0061 0.0033 'International Tables Vol C Tables 4.2.6.8 and 6.1.1.4'
O O 0.0106 0.0060 'International Tables Vol C Tables 4.2.6.8 and 6.1.1.4'
Co Co 0.3494 0.9721 'International Tables Vol C Tables 4.2.6.8 and 6.1.1.4'

loop_
_geom_angle_atom_site_label_1
_geom_angle_atom_site_label_2
_geom_angle_atom_site_label_3
_geom_angle_site_symmetry_1
_geom_angle_site_symmetry_3
_geom_angle
_geom_angle_publ_flag
N Co N 2 . 76.35(12) y
N Co O1 . 1_545 99.38(8) y
N Co O1 . 2_545 167.59(8) y
O1 Co O1 1_545 2_545 87.09(11) y
N Co O3 . 2 99.49(9) y
N Co O3 . . 84.75(8) y
O1 Co O3 1_545 . 91.63(8) y
O1 Co O3 2_545 . 84.49(8) y
O3 Co O3 2 . 174.65(12) y
C6 O1 Co . 1_565 119.07(16) ?
Co O3 H1 . . 122.14 ?
Co O3 H2 . . 97.55 ?
H1 O3 H2 . . 115.4 ?
C5 N C1 . . 120.0(2) ?
C5 N Co . . 121.93(18) ?
C1 N Co . . 117.28(16) ?
N C1 C2 . . 120.5(2) ?
N C1 C1 . 2 113.12(15) ?
C2 C1 C1 . 2 126.37(15) ?
C3 C2 C1 . . 118.2(2) ?
C3 C2 C6 . . 116.5(2) ?
C1 C2 C6 . . 124.9(2) ?
C4 C3 C2 . . 120.1(2) ?
C4 C3 H3 . . 120.0 ?
C2 C3 H3 . . 120.0 ?
C5 C4 C3 . . 118.1(2) ?
C5 C4 H4 . . 121.0 ?
C3 C4 H4 . . 121.0 ?
N C5 C4 . . 122.4(3) ?
N C5 H5 . . 118.8 ?
C4 C5 H5 . . 118.8 ?
O2 C6 O1 . . 126.4(2) ?
O2 C6 C2 . . 115.8(2) ?
O1 C6 C2 . . 117.7(2) ?

loop_
_geom_bond_atom_site_label_1
_geom_bond_atom_site_label_2
_geom_bond_site_symmetry_2
_geom_bond_distance
_geom_bond_publ_flag
Co N . 2.096(2) y
Co O1 1_545 2.112(2) y
Co O3 . 2.116(2) y
O1 C6 . 1.258(3) y
O2 C6 . 1.249(3) y
O3 H1 . 0.7959 ?
O3 H2 . 0.815 ?
N C5 . 1.342(3) y
N C1 . 1.343(3) y
C1 C2 . 1.398(3) y
C1 C1 2 1.504(5) y
C2 C3 . 1.395(4) y
C2 C6 . 1.505(4) y
C3 C4 . 1.382(4) y
C3 H3 . 0.9300 ?
C4 C5 . 1.372(4) y
C4 H4 . 0.9300 ?
C5 H5 . 0.9300 ?

loop_
_geom_hbond_atom_site_label_D
_geom_hbond_atom_site_label_H
_geom_hbond_atom_site_label_A
_geom_hbond_site_symmetry_A
_geom_hbond_distance_DH
_geom_hbond_distance_HA
_geom_hbond_distance_DA
_geom_hbond_angle_DHA
O3 H1 O2 3_445 0.80 1.97 2.748(3) 166
O3 H2 O2 2_545 0.82 1.85 2.645(3) 164
